data_7244312
loop_
_publ_author_name
'Harrowfield, Jack'
'Atoini, Youssef'
'Thu\'ery, Pierre'

_publ_section_title
;
 Plumbing the uncertainties of solvothermal synthesis involving uranyl ion
 carboxylate complexes
;
_journal_name_full CrystEngComm
_journal_paper_doi 10.1039/D1CE01663F
_journal_year 2022
_chemical_formula_sum 'C11 H13 N O7 U'
_chemical_formula_weight 509.25
_space_group_crystal_system triclinic
_space_group_IT_number 2
_space_group_name_Hall '-P 1'
_space_group_name_H-M_alt 'P -1'
_atom_sites_solution_hydrogens mixed
_atom_sites_solution_primary dual
_atom_sites_solution_secondary difmap
_audit_update_record
;
2021-12-06 deposited with the CCDC.	2022-01-25 downloaded from the CCDC.
;
_cell_angle_alpha 109.0421(16)
_cell_angle_beta 92.0632(19)
_cell_angle_gamma 108.7106(17)
_cell_formula_units_Z 2
_cell_length_a 7.3392(4)
_cell_length_b 8.7663(4)
_cell_length_c 11.8187(5)
_cell_measurement_reflns_used 9704
_cell_measurement_temperature 100(2)
_cell_measurement_theta_max 33.1669
_cell_measurement_theta_min 4.3607
_cell_volume 672.34(6)
_computing_cell_refinement 'SAINT V8.40A (Bruker Nano, Inc., 2019)'
_computing_data_collection 'Bruker Instrument Service vV6.2.14'
_computing_data_reduction 'SAINT V8.40A (Bruker Nano, Inc., 2019)'
_computing_molecular_graphics 'shelXle (C.B. Huebschle, rev 958)'
_computing_structure_refinement 'SHELXL-2018/3 (Sheldrick, 2018)'
_computing_structure_solution 'SHELXT 2014/5 (Sheldrick, 2014)'
_diffrn_ambient_temperature 100(2)
_diffrn_detector_area_resol_mean 7.41
_diffrn_detector_type 'Bruker PHOTON III area detector'
_diffrn_measured_fraction_theta_full 0.993
_diffrn_measured_fraction_theta_max 0.993
_diffrn_measurement_device 'Kappa diffractometer'
_diffrn_measurement_device_type 'Bruker D8 Quest'
_diffrn_measurement_method '\f and \w scans'
_diffrn_radiation_monochromator 'multilayer mirror optics'
_diffrn_radiation_type MoK\a
_diffrn_radiation_wavelength 0.71073
_diffrn_reflns_av_R_equivalents 0.0445
_diffrn_reflns_av_unetI/netI 0.0176
_diffrn_reflns_limit_h_max 10
_diffrn_reflns_limit_h_min -10
_diffrn_reflns_limit_k_max 12
_diffrn_reflns_limit_k_min -12
_diffrn_reflns_limit_l_max 16
_diffrn_reflns_limit_l_min -16
_diffrn_reflns_number 57490
_diffrn_reflns_theta_full 30.51
_diffrn_reflns_theta_max 30.51
_diffrn_reflns_theta_min 2.63
_diffrn_source 'microfocus sealed X-ray tube'
_diffrn_source_current 1.4
_diffrn_source_type 'Incoatec I\ms 70 W'
_diffrn_source_voltage 50
_exptl_absorpt_coefficient_mu 12.102
_exptl_absorpt_correction_T_max 0.75
_exptl_absorpt_correction_T_min 0.60
_exptl_absorpt_correction_type multi-scan
_exptl_absorpt_process_details
;
SADABS-2016/2 - Bruker AXS area detector scaling and absorption correction
;
_exptl_crystal_colour 'translucent light yellow'
_exptl_crystal_density_diffrn 2.516
_exptl_crystal_density_method 'not measured'
_exptl_crystal_description parallelepiped
_exptl_crystal_F_000 468
_exptl_crystal_size_max 0.101
_exptl_crystal_size_mid 0.083
_exptl_crystal_size_min 0.073
_refine_diff_density_max 2.004
_refine_diff_density_min -0.529
_refine_ls_extinction_method none
_refine_ls_goodness_of_fit_ref 1.075
_refine_ls_hydrogen_treatment constr
_refine_ls_matrix_type full
_refine_ls_number_parameters 209
_refine_ls_number_reflns 4093
_refine_ls_number_restraints 6
_refine_ls_restrained_S_all 1.074
_refine_ls_R_factor_all 0.0142
_refine_ls_R_factor_gt 0.0135
_refine_ls_shift/su_max 0.002
_refine_ls_shift/su_mean 0.000
_refine_ls_structure_factor_coef Fsqd
_refine_ls_weighting_details 'w=1/[\s^2^(Fo^2^)+(0.0156P)^2^+0.5953P] where P=(Fo^2^+2Fc^2^)/3'
_refine_ls_weighting_scheme calc
_refine_ls_wR_factor_gt 0.0325
_refine_ls_wR_factor_ref 0.0328
_reflns_number_gt 3967
_reflns_number_total 4093
_reflns_threshold_expression 'I > 2\s(I)'
_cod_data_source_file d1ce01663f1.cif
_cod_data_source_block 2
_cod_depositor_comments
;
The following automatic conversions were performed:

data item '_exptl_absorpt_correction_type' value 'Multi-Scan' was
changed to 'multi-scan' in accordance with the
/home/data/users/saulius/crontab/automatic-downloads/rss-feeds/RSC/lib/dictionaries/cif_core.dic
dictionary named 'cif_core.dic' version 2.4.2 last updated on
2011-04-26.

Automatic conversion script
Id: cif_fix_values 7556 2019-12-06 15:28:31Z antanas 
;
_cod_database_code 7244312

loop_
_space_group_symop_operation_xyz
'x, y, z'
'-x, -y, -z'

loop_
_atom_site_type_symbol
_atom_site_label
_atom_site_fract_x
_atom_site_fract_y
_atom_site_fract_z
_atom_site_U_iso_or_equiv
_atom_site_adp_type
_atom_site_calc_flag
_atom_site_refinement_flags_adp
_atom_site_refinement_flags_occupancy
_atom_site_refinement_flags_posn
_atom_site_occupancy
_atom_site_disorder_assembly
_atom_site_disorder_group
U U1 0.65883(2) 0.30952(2) 0.19895(2) 0.01188(3) Uani d . . . 1.0 . .
O O1 0.9101(2) 0.3463(2) 0.19385(13) 0.0178(3) Uani d . . . 1.0 . .
O O2 0.4078(2) 0.2717(2) 0.20517(14) 0.0193(3) Uani d . . . 1.0 . .
O O3 0.5880(2) 0.01134(18) 0.11672(13) 0.0157(3) Uani d . . . 1.0 . .
O O4 0.3815(2) -0.25654(19) 0.01636(13) 0.0162(3) Uani d . . . 1.0 . .
O O5 0.2596(2) -0.50637(19) 0.58603(13) 0.0201(3) Uani d . . . 1.0 . .
O O6 0.3119(3) -0.23211(19) 0.62372(13) 0.0219(3) Uani d . . . 1.0 . .
O O7 0.6980(2) 0.57880(19) 0.19457(15) 0.0207(3) Uani d . . . 1.0 . .
C C1 0.4631(3) -0.1302(2) 0.11321(17) 0.0127(3) Uani d . . . 1.0 . .
C C2 0.4192(3) -0.1430(3) 0.23237(17) 0.0151(3) Uani d . . . 1.0 . .
H H2 0.453092 -0.037605 0.299277 0.018 Uiso calc U . R 1.0 . .
C C3 0.3367(3) -0.2884(3) 0.25492(17) 0.0147(3) Uani d . . . 1.0 . .
H H3 0.287487 -0.396543 0.190101 0.018 Uiso calc U . R 1.0 . .
C C4 0.3230(3) -0.2794(3) 0.37894(17) 0.0156(4) Uani d . . . 1.0 . .
H H4 0.352495 -0.16809 0.438822 0.019 Uiso calc U . R 1.0 . .
C C5 0.2728(3) -0.4132(3) 0.41681(18) 0.0167(4) Uani d . . . 1.0 . .
H H5 0.232158 -0.527467 0.359492 0.02 Uiso calc U . R 1.0 . .
C C6 0.2802(3) -0.3836(3) 0.54738(18) 0.0174(4) Uani d . . . 1.0 . .
N N1A 0.8828(4) 0.8014(3) 0.1463(2) 0.0173(6) Uani d . P . 0.745(5) A 1
C C7A 0.8159(4) 0.7335(4) 0.2268(3) 0.0151(6) Uani d . P . 0.745(5) A 1
C C9A 1.0258(5) 1.0255(4) 0.3358(3) 0.0279(7) Uani d . P . 0.745(5) A 1
H H9A 1.156629 1.051819 0.371999 0.034 Uiso d U P R 0.745(5) A 1
H H9B 0.988189 1.123839 0.371469 0.034 Uiso d U P R 0.745(5) A 1
N N1B 0.8788(10) 0.8535(8) 0.2467(6) 0.0156(16) Uani d . P . 0.255(5) A 2
C C7B 0.8050(11) 0.7007(11) 0.1615(9) 0.0123(16) Uani d U P . 0.255(5) A 2
C C9B 0.9730(13) 0.8972(11) 0.0673(7) 0.0188(17) Uani d . P . 0.255(5) A 2
H H9C 1.094175 0.908562 0.036634 0.023 Uiso d U P R 0.255(5) A 2
H H9D 0.908355 0.955522 0.033464 0.023 Uiso d U P R 0.255(5) A 2
C C8 0.8867(4) 0.8688(4) 0.3572(2) 0.0349(6) Uani d . . . 1.0 . .
H H8A 0.953226 0.829969 0.407217 0.042 Uiso d U P R 0.745(5) A 1
H H8B 0.779674 0.893119 0.393917 0.042 Uiso d U P R 0.745(5) A 1
H H8C 0.787424 0.770269 0.363327 0.052 Uiso d U P R 0.255(5) A 2
H H8D 1.012045 0.874369 0.388637 0.052 Uiso d U P R 0.255(5) A 2
H H8E 0.863754 0.971759 0.403067 0.052 Uiso d U P R 0.255(5) A 2
C C10 1.0138(3) 0.9824(3) 0.2001(2) 0.0209(4) Uani d . . . 1.0 . .
H H10A 0.961541 1.05529 0.174677 0.025 Uiso d U P R 0.745(5) A 1
H H10B 1.140311 0.995871 0.176647 0.025 Uiso d U P R 0.745(5) A 1
H H10C 1.148061 1.008991 0.229807 0.025 Uiso d U P R 0.255(5) A 2
H H10D 0.985821 1.087111 0.223757 0.025 Uiso d U P R 0.255(5) A 2
C C11 0.8471(4) 0.7062(3) 0.0233(3) 0.0353(6) Uani d . . . 1.0 . .
H H11A 0.758078 0.591481 0.008116 0.053 Uiso d U P R 0.745(5) A 1
H H11B 0.791157 0.760831 -0.019404 0.053 Uiso d U P R 0.745(5) A 1
H H11C 0.967248 0.700971 -0.004244 0.053 Uiso d U P R 0.745(5) A 1
H H11D 0.730668 0.679761 -0.030204 0.042 Uiso d U P R 0.255(5) A 2
H H11E 0.917648 0.633211 -0.014784 0.042 Uiso d U P R 0.255(5) A 2

loop_
_atom_site_aniso_label
_atom_site_aniso_U_11
_atom_site_aniso_U_22
_atom_site_aniso_U_33
_atom_site_aniso_U_12
_atom_site_aniso_U_13
_atom_site_aniso_U_23
U1 0.01578(4) 0.01028(4) 0.00707(4) 0.00163(3) 0.00166(2) 0.00285(2)
O1 0.0158(7) 0.0203(7) 0.0124(6) 0.0033(5) 0.0001(5) 0.0026(5)
O2 0.0162(7) 0.0193(7) 0.0176(7) 0.0025(5) 0.0059(5) 0.0037(6)
O3 0.0213(7) 0.0123(6) 0.0112(6) 0.0029(5) 0.0010(5) 0.0047(5)
O4 0.0226(7) 0.0127(6) 0.0093(6) 0.0020(5) -0.0001(5) 0.0033(5)
O5 0.0331(9) 0.0129(6) 0.0104(6) 0.0027(6) 0.0036(6) 0.0044(5)
O6 0.0393(9) 0.0125(6) 0.0087(6) 0.0034(6) 0.0025(6) 0.0031(5)
O7 0.0255(8) 0.0129(6) 0.0239(8) 0.0045(6) 0.0041(6) 0.0092(6)
C1 0.0156(8) 0.0141(8) 0.0095(8) 0.0063(7) 0.0010(6) 0.0048(6)
C2 0.0193(9) 0.0150(8) 0.0093(8) 0.0039(7) 0.0015(7) 0.0042(7)
C3 0.0194(9) 0.0147(8) 0.0077(8) 0.0039(7) 0.0012(7) 0.0032(6)
C4 0.0205(9) 0.0150(8) 0.0073(8) 0.0028(7) 0.0006(7) 0.0025(6)
C5 0.0220(9) 0.0148(8) 0.0087(8) 0.0023(7) 0.0016(7) 0.0028(7)
C6 0.0230(10) 0.0153(9) 0.0094(8) 0.0011(7) 0.0016(7) 0.0045(7)
N1A 0.0196(11) 0.0153(11) 0.0160(11) 0.0041(9) 0.0047(9) 0.0063(9)
C7A 0.0161(12) 0.0163(14) 0.0145(16) 0.0070(10) 0.0023(10) 0.0061(11)
C9A 0.0304(17) 0.0170(13) 0.0239(16) 0.0009(12) 0.0017(12) -0.0009(11)
N1B 0.019(3) 0.009(3) 0.015(3) 0.002(2) 0.000(2) 0.002(2)
C7B 0.017(3) 0.018(4) 0.005(4) 0.010(3) 0.003(3) 0.005(3)
C9B 0.023(4) 0.021(4) 0.015(4) 0.007(3) 0.006(3) 0.010(3)
C8 0.0383(14) 0.0285(12) 0.0240(12) -0.0066(10) -0.0139(10) 0.0116(10)
C10 0.0186(9) 0.0145(9) 0.0274(11) 0.0023(7) 0.0024(8) 0.0082(8)
C11 0.0402(15) 0.0266(12) 0.0319(14) 0.0056(11) 0.0213(11) 0.0058(10)

loop_
_atom_type_symbol
_atom_type_description
_atom_type_scat_dispersion_real
_atom_type_scat_dispersion_imag
_atom_type_scat_source
C C 0.0033 0.0016 'International Tables Vol C Tables 4.2.6.8 and 6.1.1.4'
H H 0.0000 0.0000 'International Tables Vol C Tables 4.2.6.8 and 6.1.1.4'
N N 0.0061 0.0033 'International Tables Vol C Tables 4.2.6.8 and 6.1.1.4'
O O 0.0106 0.0060 'International Tables Vol C Tables 4.2.6.8 and 6.1.1.4'
U U -9.6767 9.6646 'International Tables Vol C Tables 4.2.6.8 and 6.1.1.4'

loop_
_geom_angle_atom_site_label_1
_geom_angle_atom_site_label_2
_geom_angle_atom_site_label_3
_geom_angle_site_symmetry_1
_geom_angle_site_symmetry_3
_geom_angle
_geom_angle_publ_flag
O2 U1 O1 . . 179.38(7) ?
O2 U1 O7 . . 89.40(7) ?
O1 U1 O7 . . 91.08(7) ?
O2 U1 O3 . . 89.33(6) ?
O1 U1 O3 . . 90.40(6) ?
O7 U1 O3 . . 155.89(5) ?
O2 U1 O4 . 2_655 93.01(6) ?
O1 U1 O4 . 2_655 87.47(6) ?
O7 U1 O4 . 2_655 77.63(5) ?
O3 U1 O4 . 2_655 78.40(5) ?
O2 U1 O6 . 2_656 90.18(7) ?
O1 U1 O6 . 2_656 89.23(7) ?
O7 U1 O6 . 2_656 127.42(5) ?
O3 U1 O6 . 2_656 76.66(5) ?
O4 U1 O6 2_655 2_656 154.81(5) ?
O2 U1 O5 . 2_656 90.05(6) ?
O1 U1 O5 . 2_656 89.70(6) ?
O7 U1 O5 . 2_656 74.28(5) ?
O3 U1 O5 . 2_656 129.79(5) ?
O4 U1 O5 2_655 2_656 151.70(5) ?
O6 U1 O5 2_656 2_656 53.14(5) ?
C1 O3 U1 . . 141.32(13) ?
C1 O4 U1 . 2_655 137.38(13) ?
C6 O5 U1 . 2_656 92.60(12) ?
C6 O6 U1 . 2_656 94.91(12) ?
C7A O7 U1 . . 144.19(17) ?
C7B O7 U1 . . 143.8(4) ?
O4 C1 O3 . . 123.68(18) ?
O4 C1 C2 . . 120.27(17) ?
O3 C1 C2 . . 116.03(17) ?
C3 C2 C1 . . 126.59(18) ?
C3 C2 H2 . . 116.7 ?
C1 C2 H2 . . 116.7 ?
C2 C3 C4 . . 119.57(18) ?
C2 C3 H3 . . 120.2 ?
C4 C3 H3 . . 120.2 ?
C5 C4 C3 . . 126.06(18) ?
C5 C4 H4 . . 117.0 ?
C3 C4 H4 . . 117.0 ?
C4 C5 C6 . . 120.12(18) ?
C4 C5 H5 . . 119.9 ?
C6 C5 H5 . . 119.9 ?
O5 C6 O6 . . 119.02(18) ?
O5 C6 C5 . . 120.85(18) ?
O6 C6 C5 . . 120.11(18) ?
C7A N1A C11 . . 122.7(3) ?
C7A N1A C10 . . 113.4(2) ?
C11 N1A C10 . . 123.6(2) ?
O7 C7A N1A . . 121.1(3) ?
O7 C7A C8 . . 127.7(3) ?
N1A C7A C8 . . 111.1(2) ?
C10 C9A C8 . . 107.7(2) ?
C10 C9A H9A . . 110.3 ?
C8 C9A H9A . . 110.4 ?
C10 C9A H9B . . 110.0 ?
C8 C9A H9B . . 109.9 ?
H9A C9A H9B . . 108.5 ?
C8 N1B C7B . . 120.2(7) ?
C8 N1B C10 . . 124.2(5) ?
C7B N1B C10 . . 111.3(6) ?
O7 C7B N1B . . 115.9(8) ?
O7 C7B C11 . . 131.4(7) ?
N1B C7B C11 . . 112.2(6) ?
C10 C9B C11 . . 114.1(5) ?
C10 C9B H9C . . 109.0 ?
C11 C9B H9C . . 108.7 ?
C10 C9B H9D . . 108.9 ?
C11 C9B H9D . . 108.6 ?
H9C C9B H9D . . 107.5 ?
C9A C8 C7A . . 102.4(2) ?
C9A C8 H8A . . 111.3 ?
C7A C8 H8A . . 111.1 ?
C9A C8 H8B . . 111.7 ?
C7A C8 H8B . . 111.2 ?
H8A C8 H8B . . 109.2 ?
N1B C8 H8C . . 108.4 ?
N1B C8 H8D . . 110.4 ?
H8C C8 H8D . . 109.5 ?
N1B C8 H8E . . 109.6 ?
H8C C8 H8E . . 109.5 ?
H8D C8 H8E . . 109.4 ?
C9B C10 N1B . . 104.7(4) ?
N1A C10 C9A . . 105.0(2) ?
N1A C10 H10A . . 110.5 ?
C9A C10 H10A . . 111.0 ?
N1A C10 H10B . . 110.8 ?
C9A C10 H10B . . 110.7 ?
H10A C10 H10B . . 108.8 ?
C9B C10 H10C . . 110.6 ?
N1B C10 H10C . . 111.7 ?
C9B C10 H10D . . 110.4 ?
N1B C10 H10D . . 110.6 ?
H10C C10 H10D . . 108.9 ?
C9B C11 C7B . . 96.0(4) ?
N1A C11 H11A . . 109.8 ?
N1A C11 H11B . . 109.1 ?
H11A C11 H11B . . 109.5 ?
N1A C11 H11C . . 109.5 ?
H11A C11 H11C . . 109.5 ?
H11B C11 H11C . . 109.5 ?
C9B C11 H11D . . 112.3 ?
C7B C11 H11D . . 113.2 ?
C9B C11 H11E . . 112.3 ?
C7B C11 H11E . . 112.6 ?
H11D C11 H11E . . 110.0 ?

loop_
_geom_bond_atom_site_label_1
_geom_bond_atom_site_label_2
_geom_bond_site_symmetry_2
_geom_bond_distance
_geom_bond_publ_flag
U1 O2 . 1.7729(15) ?
U1 O1 . 1.7745(15) ?
U1 O7 . 2.3029(15) ?
U1 O3 . 2.3412(14) ?
U1 O4 2_655 2.4217(14) ?
U1 O6 2_656 2.4266(15) ?
U1 O5 2_656 2.4820(15) ?
O3 C1 . 1.271(2) ?
O4 C1 . 1.262(2) ?
O5 C6 . 1.269(2) ?
O6 C6 . 1.279(3) ?
O7 C7A . 1.273(3) ?
O7 C7B . 1.292(8) ?
C1 C2 . 1.488(3) ?
C2 C3 . 1.342(3) ?
C2 H2 . 0.95 ?
C3 C4 . 1.451(3) ?
C3 H3 . 0.95 ?
C4 C5 . 1.337(3) ?
C4 H4 . 0.95 ?
C5 C6 . 1.475(3) ?
C5 H5 . 0.95 ?
N1A C7A . 1.311(4) ?
N1A C11 . 1.385(4) ?
N1A C10 . 1.471(3) ?
C7A C8 . 1.551(4) ?
C9A C10 . 1.515(4) ?
C9A C8 . 1.529(4) ?
C9A H9A . 0.9603 ?
C9A H9B . 0.9599 ?
N1B C8 . 1.266(7) ?
N1B C7B . 1.310(11) ?
N1B C10 . 1.512(7) ?
C7B C11 . 1.687(10) ?
C9B C10 . 1.473(8) ?
C9B C11 . 1.527(9) ?
C9B H9C . 0.9604 ?
C9B H9D . 0.9598 ?
C8 H8A . 0.9598 ?
C8 H8B . 0.9602 ?
C8 H8C . 0.9607 ?
C8 H8D . 0.9601 ?
C8 H8E . 0.9599 ?
C10 H10A . 0.9598 ?
C10 H10B . 0.9605 ?
C10 H10C . 0.9604 ?
C10 H10D . 0.9598 ?
C11 H11A . 0.9606 ?
C11 H11B . 0.9598 ?
C11 H11C . 0.9604 ?
C11 H11D . 0.9601 ?
C11 H11E . 0.9598 ?
